data_7023631
loop_
_publ_author_name
'Takayama, Asuka'
'Suzuki, Takayoshi'
'Ikeda, Miyu'
'Sunatsuki, Yukinari'
'Kojima, Masaaki'

_publ_section_title
;
 Comparison of ancillary ligand effects between 2,2'-bipyridine and
 2-(2'-pyridyl)phenyl in the linkage and bridging isomerism of
 5-methyltetrazolato iridium(III) and/or rhodium(III) complexes.
;
_journal_issue 40
_journal_name_full 'Dalton transactions (Cambridge, England : 2003)'
_journal_page_first 14556
_journal_page_last 14567
_journal_paper_doi 10.1039/c3dt51667a
_journal_volume 42
_journal_year 2013
_chemical_formula_moiety 'C22 H26 N6 Rh 1+, F6 P 1-'
_chemical_formula_sum 'C22 H26 F6 N6 P Rh'
_chemical_formula_weight 622.37
_chemical_name_systematic
;
 ?
;
_space_group_IT_number 14
_symmetry_cell_setting monoclinic
_symmetry_space_group_name_Hall '-P 2yn'
_symmetry_space_group_name_H-M 'P 1 21/n 1'
_atom_sites_solution_hydrogens geom
_atom_sites_solution_primary direct
_atom_sites_solution_secondary difmap
_audit_creation_method SHELXL-97
_cell_angle_alpha 90.00
_cell_angle_beta 93.770(4)
_cell_angle_gamma 90.00
_cell_formula_units_Z 4
_cell_length_a 8.8647(6)
_cell_length_b 28.4028(15)
_cell_length_c 9.9019(6)
_cell_measurement_reflns_used 6290
_cell_measurement_temperature 193(2)
_cell_measurement_theta_max 27.48
_cell_measurement_theta_min 4.14
_cell_volume 2487.7(3)
_computing_cell_refinement CrystalClear
_computing_data_collection CrystalClear
_computing_data_reduction 'CrystalStructure 3.8'
_computing_molecular_graphics 'ORTEP-3 for win'
_computing_publication_material SHELXL-97
_computing_structure_refinement 'SHELXL-97 (Sheldrick, 1997)'
_computing_structure_solution SIR2004
_diffrn_ambient_temperature 193(2)
_diffrn_detector_area_resol_mean 7.314
_diffrn_measured_fraction_theta_full 0.990
_diffrn_measured_fraction_theta_max 0.990
_diffrn_measurement_device_type 'Rigaku Saturn724'
_diffrn_measurement_method \w
_diffrn_radiation_monochromator 'multi-layer mirror'
_diffrn_radiation_source 'rotating anode'
_diffrn_radiation_type 'Mo K\a'
_diffrn_radiation_wavelength 0.71075
_diffrn_reflns_av_R_equivalents 0.0436
_diffrn_reflns_av_sigmaI/netI 0.0347
_diffrn_reflns_limit_h_max 11
_diffrn_reflns_limit_h_min -11
_diffrn_reflns_limit_k_max 36
_diffrn_reflns_limit_k_min -35
_diffrn_reflns_limit_l_max 12
_diffrn_reflns_limit_l_min -12
_diffrn_reflns_number 24455
_diffrn_reflns_theta_full 27.51
_diffrn_reflns_theta_max 27.51
_diffrn_reflns_theta_min 4.13
_exptl_absorpt_coefficient_mu 0.819
_exptl_absorpt_correction_T_max 0.907
_exptl_absorpt_correction_T_min 0.882
_exptl_absorpt_correction_type numerical
_exptl_absorpt_process_details 'NUMABS (Rigaku, 1999)'
_exptl_crystal_colour yellow
_exptl_crystal_density_diffrn 1.662
_exptl_crystal_density_method 'not measured'
_exptl_crystal_description block
_exptl_crystal_F_000 1256
_exptl_crystal_size_max 0.15
_exptl_crystal_size_mid 0.15
_exptl_crystal_size_min 0.12
_refine_diff_density_max 1.323
_refine_diff_density_min -1.074
_refine_diff_density_rms 0.096
_refine_ls_extinction_method none
_refine_ls_goodness_of_fit_ref 1.058
_refine_ls_hydrogen_treatment constr
_refine_ls_matrix_type full
_refine_ls_number_parameters 328
_refine_ls_number_reflns 5662
_refine_ls_number_restraints 0
_refine_ls_restrained_S_all 1.058
_refine_ls_R_factor_all 0.0574
_refine_ls_R_factor_gt 0.0497
_refine_ls_shift/su_max 0.002
_refine_ls_shift/su_mean 0.000
_refine_ls_structure_factor_coef Fsqd
_refine_ls_weighting_details 'calc w=1/[\s^2^(Fo^2^)+(0.0322P)^2^+2.5384P] where P=(Fo^2^+2Fc^2^)/3'
_refine_ls_weighting_scheme calc
_refine_ls_wR_factor_gt 0.1173
_refine_ls_wR_factor_ref 0.1219
_reflns_number_gt 5001
_reflns_number_total 5662
_reflns_threshold_expression 'I > 2\s(I)'
_cod_data_source_file c3dt51667a.txt
_cod_data_source_block comp2
_cod_database_code 7023631

loop_
_symmetry_equiv_pos_as_xyz
'x, y, z'
'-x+1/2, y+1/2, -z+1/2'
'-x, -y, -z'
'x-1/2, -y-1/2, z-1/2'

loop_
_atom_site_label
_atom_site_type_symbol
_atom_site_fract_x
_atom_site_fract_y
_atom_site_fract_z
_atom_site_U_iso_or_equiv
_atom_site_adp_type
_atom_site_occupancy
_atom_site_symmetry_multiplicity
_atom_site_calc_flag
_atom_site_refinement_flags
Rh1 Rh 0.32548(3) 0.123719(10) 0.82530(3) 0.02482(10) Uani 1 1 d .
P1 P 0.75472(14) 0.17205(4) 1.21778(12) 0.0423(3) Uani 1 1 d .
F1 F 0.7252(6) 0.22176(12) 1.1520(5) 0.123(2) Uani 1 1 d .
F2 F 0.7931(6) 0.12185(14) 1.2783(5) 0.1085(16) Uani 1 1 d .
F3 F 0.9234(5) 0.18809(16) 1.2443(5) 0.1063(15) Uani 1 1 d .
F4A F 0.7754(6) 0.15352(19) 1.0701(5) 0.0729(14) Uiso 0.75 1 d P
F5A F 0.5878(6) 0.15390(19) 1.2083(6) 0.0804(14) Uiso 0.75 1 d P
F6A F 0.7422(8) 0.1875(2) 1.3710(7) 0.109(2) Uiso 0.75 1 d P
F6B F 0.6667(13) 0.2041(4) 1.3224(12) 0.049(3) Uiso 0.25 1 d P
F5B F 0.5894(12) 0.1621(4) 1.1364(11) 0.040(2) Uiso 0.25 1 d P
F4B F 0.8365(13) 0.1475(4) 1.0957(11) 0.039(2) Uiso 0.25 1 d P
N1 N 0.3264(4) 0.03543(12) 0.6479(3) 0.0308(7) Uani 1 1 d .
N2 N 0.2522(3) 0.06045(11) 0.7382(3) 0.0275(6) Uani 1 1 d .
N3 N 0.1198(4) 0.04183(13) 0.7568(4) 0.0373(8) Uani 1 1 d .
N4 N 0.1031(4) 0.00370(13) 0.6771(4) 0.0406(8) Uani 1 1 d .
N31 N 0.2819(4) 0.09484(11) 1.0147(3) 0.0261(6) Uani 1 1 d .
N40 N 0.5275(3) 0.08874(10) 0.8830(3) 0.0256(6) Uani 1 1 d .
C5 C 0.2304(5) 0.00086(14) 0.6128(4) 0.0325(8) Uani 1 1 d .
C6 C 0.2619(6) -0.03729(16) 0.5149(4) 0.0472(11) Uani 1 1 d .
H6A H 0.1784 -0.0392 0.4452 0.057 Uiso 1 1 calc R
H6B H 0.2721 -0.0674 0.5629 0.057 Uiso 1 1 calc R
H6C H 0.3561 -0.0303 0.4723 0.057 Uiso 1 1 calc R
C11 C 0.4227(5) 0.19237(15) 0.7832(5) 0.0425(10) Uani 1 1 d .
C12 C 0.3603(5) 0.17117(16) 0.6613(4) 0.0413(10) Uani 1 1 d .
C13 C 0.2020(5) 0.16608(15) 0.6717(4) 0.0403(10) Uani 1 1 d .
C14 C 0.1665(5) 0.18184(14) 0.8020(4) 0.0370(9) Uani 1 1 d .
C15 C 0.3050(5) 0.19751(14) 0.8727(4) 0.0383(9) Uani 1 1 d .
C16 C 0.5840(6) 0.2072(2) 0.8108(7) 0.0698(18) Uani 1 1 d .
H16A H 0.6107 0.2056 0.9083 0.084 Uiso 1 1 calc R
H16B H 0.5968 0.2395 0.7789 0.084 Uiso 1 1 calc R
H16C H 0.6499 0.1860 0.7632 0.084 Uiso 1 1 calc R
C17 C 0.4432(8) 0.1619(2) 0.5358(6) 0.081(2) Uani 1 1 d .
H17A H 0.4081 0.1321 0.4948 0.098 Uiso 1 1 calc R
H17B H 0.5520 0.1600 0.5600 0.098 Uiso 1 1 calc R
H17C H 0.4234 0.1876 0.4710 0.098 Uiso 1 1 calc R
C18 C 0.0923(8) 0.1471(2) 0.5649(6) 0.0743(19) Uani 1 1 d .
H18A H 0.1422 0.1232 0.5122 0.089 Uiso 1 1 calc R
H18B H 0.0560 0.1727 0.5050 0.089 Uiso 1 1 calc R
H18C H 0.0066 0.1328 0.6075 0.089 Uiso 1 1 calc R
C19 C 0.0108(6) 0.1872(2) 0.8508(7) 0.0675(17) Uani 1 1 d .
H19A H 0.0172 0.1884 0.9499 0.081 Uiso 1 1 calc R
H19B H -0.0516 0.1603 0.8200 0.081 Uiso 1 1 calc R
H19C H -0.0348 0.2164 0.8144 0.081 Uiso 1 1 calc R
C20 C 0.3185(8) 0.21813(18) 1.0118(5) 0.0638(16) Uani 1 1 d .
H20A H 0.2498 0.2017 1.0693 0.077 Uiso 1 1 calc R
H20B H 0.2919 0.2516 1.0072 0.077 Uiso 1 1 calc R
H20C H 0.4227 0.2147 1.0500 0.077 Uiso 1 1 calc R
C31 C 0.1495(5) 0.09831(15) 1.0725(4) 0.0360(9) Uani 1 1 d .
H31 H 0.0669 0.1133 1.0239 0.043 Uiso 1 1 calc R
C32 C 0.1291(6) 0.08084(16) 1.2000(4) 0.0441(11) Uani 1 1 d .
H32 H 0.0344 0.0838 1.2390 0.053 Uiso 1 1 calc R
C33 C 0.2484(6) 0.05923(16) 1.2689(4) 0.0466(11) Uani 1 1 d .
H33 H 0.2377 0.0475 1.3576 0.056 Uiso 1 1 calc R
C34 C 0.3843(5) 0.05430(15) 1.2102(4) 0.0388(9) Uani 1 1 d .
H34 H 0.4670 0.0388 1.2572 0.047 Uiso 1 1 calc R
C35 C 0.3985(4) 0.07239(12) 1.0813(3) 0.0262(7) Uani 1 1 d .
C36 C 0.5353(4) 0.06777(12) 1.0064(4) 0.0258(7) Uani 1 1 d .
C37 C 0.6634(5) 0.04353(14) 1.0538(4) 0.0344(8) Uani 1 1 d .
H37 H 0.6672 0.0289 1.1403 0.041 Uiso 1 1 calc R
C38 C 0.7848(5) 0.04071(15) 0.9751(5) 0.0394(9) Uani 1 1 d .
H38 H 0.8736 0.0243 1.0067 0.047 Uiso 1 1 calc R
C39 C 0.7765(5) 0.06193(16) 0.8498(5) 0.0393(9) Uani 1 1 d .
H39 H 0.8596 0.0605 0.7940 0.047 Uiso 1 1 calc R
C40 C 0.6466(4) 0.08518(14) 0.8068(4) 0.0333(8) Uani 1 1 d .
H40 H 0.6407 0.0993 0.7197 0.040 Uiso 1 1 calc R

loop_
_atom_site_aniso_label
_atom_site_aniso_U_11
_atom_site_aniso_U_22
_atom_site_aniso_U_33
_atom_site_aniso_U_23
_atom_site_aniso_U_13
_atom_site_aniso_U_12
Rh1 0.02492(16) 0.02607(16) 0.02388(15) 0.00512(10) 0.00477(10) 0.00515(11)
P1 0.0418(6) 0.0395(6) 0.0458(6) -0.0116(5) 0.0041(5) -0.0045(5)
F1 0.156(4) 0.0337(18) 0.169(5) -0.011(2) -0.072(4) 0.006(2)
F2 0.141(4) 0.075(3) 0.106(3) 0.041(2) -0.014(3) -0.018(3)
F3 0.066(2) 0.110(3) 0.140(4) 0.016(3) -0.024(2) -0.039(2)
N1 0.0310(17) 0.0357(17) 0.0261(15) 0.0005(12) 0.0058(12) 0.0033(14)
N2 0.0244(16) 0.0325(16) 0.0258(14) 0.0039(12) 0.0032(12) 0.0036(13)
N3 0.0257(17) 0.0416(19) 0.0452(19) 0.0010(15) 0.0080(14) 0.0012(15)
N4 0.036(2) 0.043(2) 0.043(2) 0.0003(15) 0.0001(15) -0.0045(16)
N31 0.0290(16) 0.0270(15) 0.0226(14) 0.0037(11) 0.0048(12) 0.0011(13)
N40 0.0226(15) 0.0255(15) 0.0288(15) 0.0005(11) 0.0024(12) 0.0038(12)
C5 0.040(2) 0.0328(19) 0.0237(17) 0.0056(14) -0.0010(15) 0.0013(17)
C6 0.066(3) 0.040(2) 0.035(2) -0.0031(18) 0.002(2) -0.004(2)
C11 0.037(2) 0.032(2) 0.059(3) 0.0188(19) 0.004(2) 0.0015(18)
C12 0.049(3) 0.042(2) 0.035(2) 0.0217(17) 0.0153(19) 0.012(2)
C13 0.050(3) 0.034(2) 0.036(2) 0.0136(16) -0.0066(18) 0.0096(19)
C14 0.033(2) 0.032(2) 0.046(2) 0.0163(17) 0.0070(17) 0.0138(17)
C15 0.050(3) 0.0239(18) 0.040(2) 0.0063(15) 0.0019(19) 0.0073(18)
C16 0.045(3) 0.053(3) 0.111(5) 0.029(3) -0.001(3) -0.010(3)
C17 0.108(5) 0.090(5) 0.050(3) 0.033(3) 0.042(3) 0.037(4)
C18 0.088(5) 0.062(4) 0.066(4) 0.009(3) -0.044(3) 0.012(3)
C19 0.043(3) 0.063(3) 0.099(5) 0.028(3) 0.027(3) 0.027(3)
C20 0.100(5) 0.042(3) 0.048(3) -0.006(2) -0.002(3) 0.016(3)
C31 0.034(2) 0.039(2) 0.036(2) 0.0043(16) 0.0124(17) 0.0040(17)
C32 0.053(3) 0.042(2) 0.040(2) 0.0037(18) 0.022(2) -0.001(2)
C33 0.071(3) 0.043(2) 0.0277(19) 0.0075(17) 0.017(2) 0.001(2)
C34 0.052(3) 0.036(2) 0.0278(19) 0.0061(15) -0.0006(17) 0.0037(19)
C35 0.033(2) 0.0220(16) 0.0228(16) 0.0004(12) 0.0005(14) -0.0002(14)
C36 0.0287(19) 0.0212(16) 0.0269(17) -0.0001(13) -0.0029(14) 0.0010(14)
C37 0.036(2) 0.0311(19) 0.035(2) 0.0002(15) -0.0079(16) 0.0032(17)
C38 0.030(2) 0.037(2) 0.050(2) -0.0062(18) -0.0099(18) 0.0081(17)
C39 0.026(2) 0.043(2) 0.051(2) -0.0099(18) 0.0069(17) 0.0055(17)
C40 0.028(2) 0.038(2) 0.0345(19) -0.0015(16) 0.0075(15) 0.0029(17)

loop_
_atom_type_symbol
_atom_type_description
_atom_type_scat_dispersion_real
_atom_type_scat_dispersion_imag
_atom_type_scat_source
C C 0.0033 0.0016 'International Tables Vol C Tables 4.2.6.8 and 6.1.1.4'
H H 0.0000 0.0000 'International Tables Vol C Tables 4.2.6.8 and 6.1.1.4'
F F 0.0171 0.0103 'International Tables Vol C Tables 4.2.6.8 and 6.1.1.4'
N N 0.0061 0.0033 'International Tables Vol C Tables 4.2.6.8 and 6.1.1.4'
P P 0.1023 0.0942 'International Tables Vol C Tables 4.2.6.8 and 6.1.1.4'
Rh Rh -1.1178 0.9187 'International Tables Vol C Tables 4.2.6.8 and 6.1.1.4'

loop_
_geom_angle_atom_site_label_1
_geom_angle_atom_site_label_2
_geom_angle_atom_site_label_3
_geom_angle
N2 Rh1 N40 86.63(12)
N2 Rh1 N31 87.82(12)
N40 Rh1 N31 77.06(12)
N2 Rh1 C12 106.58(16)
N40 Rh1 C12 109.92(15)
N31 Rh1 C12 164.05(15)
N2 Rh1 C15 154.34(15)
N40 Rh1 C15 118.95(15)
N31 Rh1 C15 99.31(14)
C12 Rh1 C15 64.74(17)
N2 Rh1 C14 115.47(15)
N40 Rh1 C14 157.87(15)
N31 Rh1 C14 103.59(14)
C12 Rh1 C14 64.37(16)
C15 Rh1 C14 38.92(17)
N2 Rh1 C13 93.39(15)
N40 Rh1 C13 146.54(15)
N31 Rh1 C13 136.39(15)
C12 Rh1 C13 38.37(17)
C15 Rh1 C13 64.50(16)
C14 Rh1 C13 38.10(16)
N2 Rh1 C11 144.06(16)
N40 Rh1 C11 97.72(14)
N31 Rh1 C11 128.00(16)
C12 Rh1 C11 38.48(18)
C15 Rh1 C11 38.18(17)
C14 Rh1 C11 64.06(16)
C13 Rh1 C11 63.89(17)
F5A P1 F3 173.4(3)
F5A P1 F1 98.1(3)
F3 P1 F1 86.5(3)
F5A P1 F2 84.5(3)
F3 P1 F2 91.1(3)
F1 P1 F2 176.4(3)
F5A P1 F4A 90.1(3)
F3 P1 F4A 94.9(3)
F1 P1 F4A 86.6(3)
F2 P1 F4A 90.9(3)
F5A P1 F6A 91.3(3)
F3 P1 F6A 83.4(3)
F1 P1 F6A 97.3(3)
F2 P1 F6A 85.0(3)
F4A P1 F6A 175.6(4)
F3 P1 F4B 77.3(5)
F1 P1 F4B 98.5(5)
F2 P1 F4B 78.3(4)
F3 P1 F6B 102.9(5)
F1 P1 F6B 71.7(5)
F2 P1 F6B 111.5(5)
F4B P1 F6B 170.1(6)
F3 P1 F5B 159.7(4)
F1 P1 F5B 80.4(4)
F2 P1 F5B 101.2(4)
F4B P1 F5B 89.3(6)
F6B P1 F5B 87.6(6)
C5 N1 N2 103.3(3)
N3 N2 N1 111.1(3)
N3 N2 Rh1 123.3(3)
N1 N2 Rh1 125.4(2)
N2 N3 N4 108.0(3)
C5 N4 N3 105.4(3)
C31 N31 C35 119.3(3)
C31 N31 Rh1 124.6(3)
C35 N31 Rh1 116.1(2)
C40 N40 C36 118.6(3)
C40 N40 Rh1 125.0(3)
C36 N40 Rh1 116.5(2)
N1 C5 N4 112.2(4)
N1 C5 C6 124.1(4)
N4 C5 C6 123.7(4)
C5 C6 H6A 109.5
C5 C6 H6B 109.5
H6A C6 H6B 109.5
C5 C6 H6C 109.5
H6A C6 H6C 109.5
H6B C6 H6C 109.5
C15 C11 C12 108.1(4)
C15 C11 C16 126.1(5)
C12 C11 C16 125.8(5)
C15 C11 Rh1 69.9(2)
C12 C11 Rh1 69.4(2)
C16 C11 Rh1 126.9(3)
C13 C12 C11 108.1(4)
C13 C12 C17 125.4(5)
C11 C12 C17 126.0(5)
C13 C12 Rh1 71.9(2)
C11 C12 Rh1 72.1(2)
C17 C12 Rh1 128.0(3)
C14 C13 C12 108.2(4)
C14 C13 C18 125.9(5)
C12 C13 C18 125.9(5)
C14 C13 Rh1 70.8(2)
C12 C13 Rh1 69.7(2)
C18 C13 Rh1 124.7(3)
C13 C14 C15 107.8(4)
C13 C14 C19 126.0(5)
C15 C14 C19 125.7(5)
C13 C14 Rh1 71.1(2)
C15 C14 Rh1 70.0(2)
C19 C14 Rh1 130.3(3)
C11 C15 C14 107.6(4)
C11 C15 C20 126.7(5)
C14 C15 C20 125.6(5)
C11 C15 Rh1 71.9(2)
C14 C15 Rh1 71.1(2)
C20 C15 Rh1 125.3(3)
C11 C16 H16A 109.5
C11 C16 H16B 109.5
H16A C16 H16B 109.5
C11 C16 H16C 109.5
H16A C16 H16C 109.5
H16B C16 H16C 109.5
C12 C17 H17A 109.5
C12 C17 H17B 109.5
H17A C17 H17B 109.5
C12 C17 H17C 109.5
H17A C17 H17C 109.5
H17B C17 H17C 109.5
C13 C18 H18A 109.5
C13 C18 H18B 109.5
H18A C18 H18B 109.5
C13 C18 H18C 109.5
H18A C18 H18C 109.5
H18B C18 H18C 109.5
C14 C19 H19A 109.5
C14 C19 H19B 109.5
H19A C19 H19B 109.5
C14 C19 H19C 109.5
H19A C19 H19C 109.5
H19B C19 H19C 109.5
C15 C20 H20A 109.5
C15 C20 H20B 109.5
H20A C20 H20B 109.5
C15 C20 H20C 109.5
H20A C20 H20C 109.5
H20B C20 H20C 109.5
N31 C31 C32 122.3(4)
N31 C31 H31 118.8
C32 C31 H31 118.8
C33 C32 C31 118.3(4)
C33 C32 H32 120.8
C31 C32 H32 120.8
C32 C33 C34 120.3(4)
C32 C33 H33 119.8
C34 C33 H33 119.8
C33 C34 C35 118.9(4)
C33 C34 H34 120.5
C35 C34 H34 120.5
N31 C35 C34 120.8(4)
N31 C35 C36 115.3(3)
C34 C35 C36 123.9(4)
N40 C36 C37 121.1(4)
N40 C36 C35 114.9(3)
C37 C36 C35 124.0(3)
C38 C37 C36 119.5(4)
C38 C37 H37 120.2
C36 C37 H37 120.2
C37 C38 C39 119.3(4)
C37 C38 H38 120.4
C39 C38 H38 120.4
C40 C39 C38 119.0(4)
C40 C39 H39 120.5
C38 C39 H39 120.5
N40 C40 C39 122.6(4)
N40 C40 H40 118.7
C39 C40 H40 118.7

loop_
_geom_bond_atom_site_label_1
_geom_bond_atom_site_label_2
_geom_bond_distance
Rh1 N2 2.079(3)
Rh1 N40 2.094(3)
Rh1 N31 2.106(3)
Rh1 C12 2.148(4)
Rh1 C15 2.158(4)
Rh1 C14 2.173(4)
Rh1 C13 2.177(4)
Rh1 C11 2.183(4)
P1 F5A 1.564(6)
P1 F3 1.569(4)
P1 F1 1.570(4)
P1 F2 1.575(4)
P1 F4A 1.576(5)
P1 F6A 1.590(7)
P1 F4B 1.608(10)
P1 F6B 1.618(11)
P1 F5B 1.650(11)
N1 C5 1.331(5)
N1 N2 1.347(4)
N2 N3 1.311(5)
N3 N4 1.343(5)
N4 C5 1.334(5)
N31 C31 1.343(5)
N31 C35 1.349(5)
N40 C40 1.341(5)
N40 C36 1.357(4)
C5 C6 1.493(6)
C6 H6A 0.9800
C6 H6B 0.9800
C6 H6C 0.9800
C11 C15 1.420(6)
C11 C12 1.428(7)
C11 C16 1.498(7)
C12 C13 1.422(6)
C12 C17 1.507(6)
C13 C14 1.420(6)
C13 C18 1.490(7)
C14 C15 1.443(6)
C14 C19 1.500(6)
C15 C20 1.494(6)
C16 H16A 0.9800
C16 H16B 0.9800
C16 H16C 0.9800
C17 H17A 0.9800
C17 H17B 0.9800
C17 H17C 0.9800
C18 H18A 0.9800
C18 H18B 0.9800
C18 H18C 0.9800
C19 H19A 0.9800
C19 H19B 0.9800
C19 H19C 0.9800
C20 H20A 0.9800
C20 H20B 0.9800
C20 H20C 0.9800
C31 C32 1.380(6)
C31 H31 0.9500
C32 C33 1.366(7)
C32 H32 0.9500
C33 C34 1.379(7)
C33 H33 0.9500
C34 C35 1.390(5)
C34 H34 0.9500
C35 C36 1.468(5)
C36 C37 1.383(5)
C37 C38 1.372(6)
C37 H37 0.9500
C38 C39 1.377(6)
C38 H38 0.9500
C39 C40 1.371(6)
C39 H39 0.9500
C40 H40 0.9500

loop_
_geom_torsion_atom_site_label_1
_geom_torsion_atom_site_label_2
_geom_torsion_atom_site_label_3
_geom_torsion_atom_site_label_4
_geom_torsion
C5 N1 N2 N3 0.3(4)
C5 N1 N2 Rh1 -174.4(2)
N40 Rh1 N2 N3 132.2(3)
N31 Rh1 N2 N3 55.0(3)
C12 Rh1 N2 N3 -118.0(3)
C15 Rh1 N2 N3 -52.1(5)
C14 Rh1 N2 N3 -49.0(3)
C13 Rh1 N2 N3 -81.4(3)
C11 Rh1 N2 N3 -129.3(3)
N40 Rh1 N2 N1 -53.8(3)
N31 Rh1 N2 N1 -130.9(3)
C12 Rh1 N2 N1 56.0(3)
C15 Rh1 N2 N1 121.9(4)
C14 Rh1 N2 N1 125.0(3)
C13 Rh1 N2 N1 92.7(3)
C11 Rh1 N2 N1 44.7(4)
N1 N2 N3 N4 -0.4(4)
Rh1 N2 N3 N4 174.4(2)
N2 N3 N4 C5 0.4(4)
N2 Rh1 N31 C31 -90.3(3)
N40 Rh1 N31 C31 -177.3(3)
C12 Rh1 N31 C31 64.7(7)
C15 Rh1 N31 C31 64.9(3)
C14 Rh1 N31 C31 25.4(4)
C13 Rh1 N31 C31 2.4(4)
C11 Rh1 N31 C31 93.0(4)
N2 Rh1 N31 C35 91.2(3)
N40 Rh1 N31 C35 4.2(2)
C12 Rh1 N31 C35 -113.8(6)
C15 Rh1 N31 C35 -113.6(3)
C14 Rh1 N31 C35 -153.1(3)
C13 Rh1 N31 C35 -176.2(3)
C11 Rh1 N31 C35 -85.6(3)
N2 Rh1 N40 C40 88.0(3)
N31 Rh1 N40 C40 176.5(3)
C12 Rh1 N40 C40 -18.4(4)
C15 Rh1 N40 C40 -89.9(3)
C14 Rh1 N40 C40 -89.2(5)
C13 Rh1 N40 C40 -3.1(5)
C11 Rh1 N40 C40 -56.2(3)
N2 Rh1 N40 C36 -91.0(3)
N31 Rh1 N40 C36 -2.5(2)
C12 Rh1 N40 C36 162.5(3)
C15 Rh1 N40 C36 91.1(3)
C14 Rh1 N40 C36 91.8(4)
C13 Rh1 N40 C36 177.9(3)
C11 Rh1 N40 C36 124.8(3)
N2 N1 C5 N4 -0.1(4)
N2 N1 C5 C6 -179.0(4)
N3 N4 C5 N1 -0.2(4)
N3 N4 C5 C6 178.8(4)
N2 Rh1 C11 C15 136.9(3)
N40 Rh1 C11 C15 -128.2(3)
N31 Rh1 C11 C15 -48.6(3)
C12 Rh1 C11 C15 119.4(4)
C14 Rh1 C11 C15 38.6(3)
C13 Rh1 C11 C15 81.2(3)
N2 Rh1 C11 C12 17.5(4)
N40 Rh1 C11 C12 112.5(3)
N31 Rh1 C11 C12 -168.0(2)
C15 Rh1 C11 C12 -119.4(4)
C14 Rh1 C11 C12 -80.7(3)
C13 Rh1 C11 C12 -38.1(3)
N2 Rh1 C11 C16 -102.4(5)
N40 Rh1 C11 C16 -7.5(5)
N31 Rh1 C11 C16 72.1(5)
C12 Rh1 C11 C16 -119.9(6)
C15 Rh1 C11 C16 120.7(6)
C14 Rh1 C11 C16 159.3(6)
C13 Rh1 C11 C16 -158.1(6)
C15 C11 C12 C13 3.9(5)
C16 C11 C12 C13 -175.4(4)
Rh1 C11 C12 C13 63.3(3)
C15 C11 C12 C17 176.1(4)
C16 C11 C12 C17 -3.1(7)
Rh1 C11 C12 C17 -124.4(5)
C15 C11 C12 Rh1 -59.5(3)
C16 C11 C12 Rh1 121.3(4)
N2 Rh1 C12 C13 73.9(3)
N40 Rh1 C12 C13 166.4(2)
N31 Rh1 C12 C13 -79.9(6)
C15 Rh1 C12 C13 -80.2(3)
C14 Rh1 C12 C13 -36.9(3)
C11 Rh1 C12 C13 -116.7(4)
N2 Rh1 C12 C11 -169.4(2)
N40 Rh1 C12 C11 -76.9(3)
N31 Rh1 C12 C11 36.8(7)
C15 Rh1 C12 C11 36.5(3)
C14 Rh1 C12 C11 79.8(3)
C13 Rh1 C12 C11 116.7(4)
N2 Rh1 C12 C17 -47.3(6)
N40 Rh1 C12 C17 45.2(6)
N31 Rh1 C12 C17 158.9(5)
C15 Rh1 C12 C17 158.7(6)
C14 Rh1 C12 C17 -158.0(6)
C13 Rh1 C12 C17 -121.2(7)
C11 Rh1 C12 C17 122.1(6)
C11 C12 C13 C14 -2.8(5)
C17 C12 C13 C14 -175.2(4)
Rh1 C12 C13 C14 60.6(3)
C11 C12 C13 C18 177.7(4)
C17 C12 C13 C18 5.4(7)
Rh1 C12 C13 C18 -118.8(4)
C11 C12 C13 Rh1 -63.4(3)
C17 C12 C13 Rh1 124.2(5)
N2 Rh1 C13 C14 128.5(3)
N40 Rh1 C13 C14 -142.5(3)
N31 Rh1 C13 C14 38.1(4)
C12 Rh1 C13 C14 -118.8(4)
C15 Rh1 C13 C14 -37.9(3)
C11 Rh1 C13 C14 -80.5(3)
N2 Rh1 C13 C12 -112.7(3)
N40 Rh1 C13 C12 -23.7(4)
N31 Rh1 C13 C12 156.9(3)
C15 Rh1 C13 C12 80.8(3)
C14 Rh1 C13 C12 118.8(4)
C11 Rh1 C13 C12 38.3(3)
N2 Rh1 C13 C18 7.6(5)
N40 Rh1 C13 C18 96.6(5)
N31 Rh1 C13 C18 -82.8(5)
C12 Rh1 C13 C18 120.3(6)
C15 Rh1 C13 C18 -158.8(5)
C14 Rh1 C13 C18 -120.9(6)
C11 Rh1 C13 C18 158.6(5)
C12 C13 C14 C15 0.7(4)
C18 C13 C14 C15 -179.8(4)
Rh1 C13 C14 C15 60.7(3)
C12 C13 C14 C19 173.5(4)
C18 C13 C14 C19 -7.1(7)
Rh1 C13 C14 C19 -126.6(4)
C12 C13 C14 Rh1 -59.9(3)
C18 C13 C14 Rh1 119.5(4)
N2 Rh1 C14 C13 -59.9(3)
N40 Rh1 C14 C13 117.0(4)
N31 Rh1 C14 C13 -154.0(3)
C12 Rh1 C14 C13 37.1(3)
C15 Rh1 C14 C13 117.9(4)
C11 Rh1 C14 C13 80.0(3)
N2 Rh1 C14 C15 -177.9(2)
N40 Rh1 C14 C15 -1.0(5)
N31 Rh1 C14 C15 88.0(2)
C12 Rh1 C14 C15 -80.8(3)
C13 Rh1 C14 C15 -117.9(4)
C11 Rh1 C14 C15 -37.9(3)
N2 Rh1 C14 C19 61.8(5)
N40 Rh1 C14 C19 -121.4(5)
N31 Rh1 C14 C19 -32.3(5)
C12 Rh1 C14 C19 158.8(6)
C15 Rh1 C14 C19 -120.4(6)
C13 Rh1 C14 C19 121.7(6)
C11 Rh1 C14 C19 -158.3(6)
C12 C11 C15 C14 -3.4(4)
C16 C11 C15 C14 175.9(4)
Rh1 C11 C15 C14 -62.5(3)
C12 C11 C15 C20 -179.9(4)
C16 C11 C15 C20 -0.6(7)
Rh1 C11 C15 C20 121.0(4)
C12 C11 C15 Rh1 59.1(3)
C16 C11 C15 Rh1 -121.6(4)
C13 C14 C15 C11 1.6(4)
C19 C14 C15 C11 -171.1(4)
Rh1 C14 C15 C11 63.0(3)
C13 C14 C15 C20 178.2(4)
C19 C14 C15 C20 5.4(7)
Rh1 C14 C15 C20 -120.4(4)
C13 C14 C15 Rh1 -61.4(3)
C19 C14 C15 Rh1 125.9(4)
N2 Rh1 C15 C11 -112.2(4)
N40 Rh1 C15 C11 62.9(3)
N31 Rh1 C15 C11 143.2(3)
C12 Rh1 C15 C11 -36.8(3)
C14 Rh1 C15 C11 -116.6(4)
C13 Rh1 C15 C11 -79.5(3)
N2 Rh1 C15 C14 4.5(5)
N40 Rh1 C15 C14 179.6(2)
N31 Rh1 C15 C14 -100.1(2)
C12 Rh1 C15 C14 79.8(3)
C13 Rh1 C15 C14 37.2(2)
C11 Rh1 C15 C14 116.6(4)
N2 Rh1 C15 C20 125.3(5)
N40 Rh1 C15 C20 -59.7(5)
N31 Rh1 C15 C20 20.6(5)
C12 Rh1 C15 C20 -159.4(5)
C14 Rh1 C15 C20 120.8(6)
C13 Rh1 C15 C20 157.9(5)
C11 Rh1 C15 C20 -122.6(6)
C35 N31 C31 C32 1.9(6)
Rh1 N31 C31 C32 -176.6(3)
N31 C31 C32 C33 -0.1(7)
C31 C32 C33 C34 -1.4(7)
C32 C33 C34 C35 1.2(7)
C31 N31 C35 C34 -2.1(5)
Rh1 N31 C35 C34 176.5(3)
C31 N31 C35 C36 176.3(3)
Rh1 N31 C35 C36 -5.1(4)
C33 C34 C35 N31 0.6(6)
C33 C34 C35 C36 -177.6(4)
C40 N40 C36 C37 0.6(5)
Rh1 N40 C36 C37 179.7(3)
C40 N40 C36 C35 -178.4(3)
Rh1 N40 C36 C35 0.6(4)
N31 C35 C36 N40 3.0(5)
C34 C35 C36 N40 -178.7(4)
N31 C35 C36 C37 -176.0(3)
C34 C35 C36 C37 2.3(6)
N40 C36 C37 C38 0.2(6)
C35 C36 C37 C38 179.1(4)
C36 C37 C38 C39 -0.3(6)
C37 C38 C39 C40 -0.3(6)
C36 N40 C40 C39 -1.2(6)
Rh1 N40 C40 C39 179.8(3)
C38 C39 C40 N40 1.1(6)
